data_7003067
loop_
_publ_author_name
'Ju, Zhan-Feng'
'Yao, Qing-Xia'
'Wu, Wei'
'Zhang, Jie'

_publ_section_title
;
 Strong electron-accepting methylviologen dication confined in magnetic
 hosts: synthesis, structural characterization, charge-transfer and
 magnetic properties of {(MV)2[Ni(SCN)5]&#x00B7;Cl&#x00B7;2H2O}n and
 {(MV)[M(N3)2(SCN)2]}n (M = Mn, Co)
;
_journal_issue 3
_journal_name_full 'Dalton Transactions'
_journal_page_first 355
_journal_paper_doi 10.1039/b710628a
_journal_year 2008
_chemical_formula_moiety 'C2 Mn N8 S2, 2(C6 H7 N)'
_chemical_formula_sum 'C14 H14 Mn N10 S2'
_chemical_formula_weight 441.41
_chemical_name_systematic
;
?
;
_space_group_IT_number 13
_symmetry_cell_setting monoclinic
_symmetry_space_group_name_Hall '-P 2yc'
_symmetry_space_group_name_H-M 'P 1 2/c 1'
_atom_sites_solution_hydrogens geom
_atom_sites_solution_primary direct
_atom_sites_solution_secondary difmap
_audit_creation_method SHELXL-97
_cell_angle_alpha 90.00
_cell_angle_beta 92.092(7)
_cell_angle_gamma 90.00
_cell_formula_units_Z 2
_cell_length_a 11.9679(13)
_cell_length_b 6.3012(6)
_cell_length_c 12.4917(14)
_cell_measurement_reflns_used 1424
_cell_measurement_temperature 293(2)
_cell_measurement_theta_max 27.4835
_cell_measurement_theta_min 2.3143
_cell_volume 941.40(17)
_computing_cell_refinement 'CrystalClear (Rigaku Corp., 2000)'
_computing_data_collection 'CrystalClear (Rigaku Corp., 2000)'
_computing_data_reduction 'CrystalClear (Rigaku Corp., 2000)'
_computing_structure_refinement 'SHELXL-97 (Sheldrick, 1997)'
_computing_structure_solution 'SHELXS-97 (Sheldrick, 1990)'
_diffrn_ambient_temperature 293(2)
_diffrn_detector_area_resol_mean 14.6306
_diffrn_measured_fraction_theta_full 0.995
_diffrn_measured_fraction_theta_max 0.995
_diffrn_measurement_device_type 'Mercury70 (2x2 bin mode)'
_diffrn_measurement_method CCD_Profile_fitting
_diffrn_radiation_monochromator graphite
_diffrn_radiation_source 'fine-focus sealed tube'
_diffrn_radiation_type MoK\a
_diffrn_radiation_wavelength 0.71073
_diffrn_reflns_av_R_equivalents 0.0403
_diffrn_reflns_av_sigmaI/netI 0.0395
_diffrn_reflns_limit_h_max 14
_diffrn_reflns_limit_h_min -15
_diffrn_reflns_limit_k_max 7
_diffrn_reflns_limit_k_min -8
_diffrn_reflns_limit_l_max 16
_diffrn_reflns_limit_l_min -16
_diffrn_reflns_number 6976
_diffrn_reflns_theta_full 27.48
_diffrn_reflns_theta_max 27.48
_diffrn_reflns_theta_min 3.23
_diffrn_standards_decay_% 0
_diffrn_standards_interval_count 0
_diffrn_standards_interval_time .
_diffrn_standards_number 0
_exptl_absorpt_coefficient_mu 0.945
_exptl_absorpt_correction_T_max 0.9282
_exptl_absorpt_correction_T_min 0.8335
_exptl_absorpt_correction_type multi-scan
_exptl_absorpt_process_details 'CrystalClear (Rigaku Corp., 2000)'
_exptl_crystal_colour orange
_exptl_crystal_density_diffrn 1.557
_exptl_crystal_density_method 'not measured'
_exptl_crystal_description prism
_exptl_crystal_F_000 450
_exptl_crystal_size_max 0.2000
_exptl_crystal_size_mid 0.2000
_exptl_crystal_size_min 0.0800
_refine_diff_density_max 0.292
_refine_diff_density_min -0.246
_refine_diff_density_rms 0.062
_refine_ls_extinction_method none
_refine_ls_goodness_of_fit_ref 1.081
_refine_ls_hydrogen_treatment constr
_refine_ls_matrix_type full
_refine_ls_number_parameters 126
_refine_ls_number_reflns 2162
_refine_ls_number_restraints 0
_refine_ls_restrained_S_all 1.081
_refine_ls_R_factor_all 0.0904
_refine_ls_R_factor_gt 0.0658
_refine_ls_shift/su_max 0.000
_refine_ls_shift/su_mean 0.000
_refine_ls_structure_factor_coef Fsqd
_refine_ls_weighting_details 'calc w=1/[\s^2^(Fo^2^)+(0.0305P)^2^+1.5000P] where P=(Fo^2^+2Fc^2^)/3'
_refine_ls_weighting_scheme calc
_refine_ls_wR_factor_gt 0.1111
_refine_ls_wR_factor_ref 0.1229
_reflns_number_gt 1675
_reflns_number_total 2162
_reflns_threshold_expression >2sigma(I)
_cod_data_source_file b710628a.txt
_cod_data_source_block 1
_cod_depositor_comments
;
The following automatic conversions were performed:
'_exptl_absorpt_correction_type' value 'Multi-scan' changed to
'multi-scan' according to
'/home/saulius/struct/CIF-dictionaries/cif_core.dic' dictionary named
'cif_core.dic' version 2.4.1 from 2010-06-29.

Automatic conversion script
Id: cif_fix_enum 1527 2010-12-29 10:47:43Z saulius 
;
_cod_original_sg_symbol_H-M P2/c
_cod_database_code 7003067

loop_
_symmetry_equiv_pos_as_xyz
'x, y, z'
'-x, y, -z+1/2'
'-x, -y, -z'
'x, -y, z-1/2'

loop_
_atom_site_label
_atom_site_type_symbol
_atom_site_fract_x
_atom_site_fract_y
_atom_site_fract_z
_atom_site_U_iso_or_equiv
_atom_site_adp_type
_atom_site_occupancy
_atom_site_symmetry_multiplicity
_atom_site_calc_flag
_atom_site_refinement_flags
_atom_site_disorder_assembly
_atom_site_disorder_group
Mn1 Mn 0.5000 0.5000 0.0000 0.0392(2) Uani 1 2 d S . .
S1 S 0.87399(9) 0.6402(2) 0.16539(9) 0.0596(3) Uani 1 1 d . . .
N1 N 0.2430(3) 0.0294(6) 0.1632(3) 0.0565(9) Uani 1 1 d . . .
N2 N 0.4464(3) 0.5362(7) 0.1694(3) 0.0687(11) Uani 1 1 d . . .
N3 N 0.5000 0.5379(8) 0.2500 0.0521(12) Uani 1 2 d S . .
N4 N 0.5380(3) 0.1603(6) 0.0280(4) 0.0731(12) Uani 1 1 d . . .
N5 N 0.5000 0.0000 0.0000 0.0536(12) Uani 1 2 d S . .
N6 N 0.6722(3) 0.5757(6) 0.0519(3) 0.0623(10) Uani 1 1 d . . .
C1 C 0.3427(4) 0.0419(9) 0.2370(4) 0.0764(15) Uani 1 1 d . . .
H1B H 0.3410 0.1754 0.2772 0.115 Uiso 1 1 calc R . .
H1A H 0.4106 0.0365 0.1955 0.115 Uiso 1 1 calc R . .
H1C H 0.3423 -0.0778 0.2870 0.115 Uiso 1 1 calc R . .
C2 C 0.1686(5) 0.1844(9) 0.1647(4) 0.0793(15) Uani 1 1 d . . .
H2 H 0.1818 0.3032 0.2103 0.095 Uiso 1 1 calc R . .
C3 C 0.0733(4) 0.1760(8) 0.1019(4) 0.0758(15) Uani 1 1 d . . .
H3 H 0.0210 0.2890 0.1045 0.091 Uiso 1 1 calc R . .
C4 C 0.0514(3) 0.0060(7) 0.0343(3) 0.0497(9) Uani 1 1 d . . .
C5 C 0.1317(4) -0.1503(8) 0.0341(4) 0.0626(12) Uani 1 1 d . . .
H5 H 0.1215 -0.2697 -0.0117 0.075 Uiso 1 1 calc R . .
C6 C 0.2259(4) -0.1360(8) 0.0989(4) 0.0653(12) Uani 1 1 d . . .
H6 H 0.2799 -0.2463 0.0979 0.078 Uiso 1 1 calc R . .
C7 C 0.7555(3) 0.6035(6) 0.1003(3) 0.0463(9) Uani 1 1 d . . .

loop_
_atom_site_aniso_label
_atom_site_aniso_U_11
_atom_site_aniso_U_22
_atom_site_aniso_U_33
_atom_site_aniso_U_23
_atom_site_aniso_U_13
_atom_site_aniso_U_12
Mn1 0.0419(4) 0.0396(4) 0.0357(4) -0.0030(4) -0.0059(3) -0.0022(4)
S1 0.0457(6) 0.0719(8) 0.0603(7) -0.0015(6) -0.0103(5) -0.0051(6)
N1 0.0495(19) 0.063(2) 0.056(2) 0.0088(18) -0.0032(15) -0.0030(19)
N2 0.068(2) 0.103(3) 0.0350(18) -0.006(2) -0.0041(17) 0.012(2)
N3 0.057(3) 0.056(3) 0.044(3) 0.000 0.005(2) 0.000
N4 0.084(3) 0.034(2) 0.100(3) 0.002(2) -0.023(2) -0.004(2)
N5 0.061(3) 0.049(3) 0.051(3) 0.016(3) -0.003(2) 0.010(3)
N6 0.051(2) 0.068(2) 0.067(2) -0.0103(19) -0.0105(18) -0.0053(19)
C1 0.066(3) 0.091(4) 0.071(3) 0.008(3) -0.013(2) -0.010(3)
C2 0.091(4) 0.071(3) 0.074(3) -0.017(3) -0.026(3) 0.016(3)
C3 0.086(4) 0.065(3) 0.074(3) -0.014(3) -0.018(3) 0.031(3)
C4 0.051(2) 0.053(2) 0.045(2) 0.000(2) 0.0038(16) 0.008(2)
C5 0.054(3) 0.065(3) 0.068(3) -0.015(2) -0.002(2) 0.014(2)
C6 0.051(3) 0.073(3) 0.072(3) -0.012(3) 0.003(2) 0.015(2)
C7 0.047(2) 0.045(2) 0.046(2) -0.0027(18) 0.0017(17) -0.0006(19)

loop_
_atom_type_symbol
_atom_type_description
_atom_type_scat_dispersion_real
_atom_type_scat_dispersion_imag
_atom_type_scat_source
C C 0.0033 0.0016 'International Tables Vol C Tables 4.2.6.8 and 6.1.1.4'
H H 0.0000 0.0000 'International Tables Vol C Tables 4.2.6.8 and 6.1.1.4'
N N 0.0061 0.0033 'International Tables Vol C Tables 4.2.6.8 and 6.1.1.4'
S S 0.1246 0.1234 'International Tables Vol C Tables 4.2.6.8 and 6.1.1.4'
Mn Mn 0.3368 0.7283 'International Tables Vol C Tables 4.2.6.8 and 6.1.1.4'

loop_
_geom_angle_atom_site_label_1
_geom_angle_atom_site_label_2
_geom_angle_atom_site_label_3
_geom_angle
_geom_angle_site_symmetry_1
_geom_angle_site_symmetry_3
_geom_angle_publ_flag
N6 Mn1 N6 180.0 . 3_665 ?
N6 Mn1 N4 91.26(14) . 3_665 ?
N6 Mn1 N4 88.74(14) 3_665 3_665 ?
N6 Mn1 N4 88.74(14) . . ?
N6 Mn1 N4 91.26(14) 3_665 . ?
N4 Mn1 N4 180.0(2) 3_665 . ?
N6 Mn1 N2 89.82(14) . . ?
N6 Mn1 N2 90.18(14) 3_665 . ?
N4 Mn1 N2 89.22(16) 3_665 . ?
N4 Mn1 N2 90.78(16) . . ?
N6 Mn1 N2 90.18(14) . 3_665 ?
N6 Mn1 N2 89.82(14) 3_665 3_665 ?
N4 Mn1 N2 90.78(16) 3_665 3_665 ?
N4 Mn1 N2 89.22(16) . 3_665 ?
N2 Mn1 N2 180.0(2) . 3_665 ?
C2 N1 C6 119.9(4) . . ?
C2 N1 C1 118.6(4) . . ?
C6 N1 C1 121.4(4) . . ?
N3 N2 Mn1 130.0(3) . . ?
N2 N3 N2 178.9(7) . 2_655 ?
N5 N4 Mn1 136.1(3) . . ?
N4 N5 N4 180.0(6) . 3_655 ?
C7 N6 Mn1 165.5(4) . . ?
N1 C1 H1B 109.5 . . ?
N1 C1 H1A 109.5 . . ?
H1B C1 H1A 109.5 . . ?
N1 C1 H1C 109.5 . . ?
H1B C1 H1C 109.5 . . ?
H1A C1 H1C 109.5 . . ?
N1 C2 C3 120.9(5) . . ?
N1 C2 H2 119.6 . . ?
C3 C2 H2 119.6 . . ?
C2 C3 C4 121.2(4) . . ?
C2 C3 H3 119.4 . . ?
C4 C3 H3 119.4 . . ?
C5 C4 C3 116.0(4) . . ?
C5 C4 C4 122.0(5) . 3 ?
C3 C4 C4 122.0(5) . 3 ?
C6 C5 C4 120.8(4) . . ?
C6 C5 H5 119.6 . . ?
C4 C5 H5 119.6 . . ?
N1 C6 C5 121.1(4) . . ?
N1 C6 H6 119.5 . . ?
C5 C6 H6 119.5 . . ?
N6 C7 S1 178.5(4) . . ?

loop_
_geom_bond_atom_site_label_1
_geom_bond_atom_site_label_2
_geom_bond_distance
_geom_bond_site_symmetry_2
_geom_bond_publ_flag
Mn1 N6 2.190(3) . ?
Mn1 N6 2.190(3) 3_665 ?
Mn1 N4 2.213(4) 3_665 ?
Mn1 N4 2.213(4) . ?
Mn1 N2 2.245(3) . ?
Mn1 N2 2.245(3) 3_665 ?
S1 C7 1.625(4) . ?
N1 C2 1.323(6) . ?
N1 C6 1.328(6) . ?
N1 C1 1.482(5) . ?
N2 N3 1.174(3) . ?
N3 N2 1.174(3) 2_655 ?
N4 N5 1.157(4) . ?
N5 N4 1.157(4) 3_655 ?
N6 C7 1.161(5) . ?
C1 H1B 0.9800 . ?
C1 H1A 0.9800 . ?
C1 H1C 0.9800 . ?
C2 C3 1.361(6) . ?
C2 H2 0.9500 . ?
C3 C4 1.384(6) . ?
C3 H3 0.9500 . ?
C4 C5 1.376(6) . ?
C4 C4 1.475(7) 3 ?
C5 C6 1.366(6) . ?
C5 H5 0.9500 . ?
C6 H6 0.9500 . ?
